data_4104544
loop_
_publ_author_name
'Michael H. Kerrigan'
'Sang-Jin Jeon'
'Young K. Chen'
'Luca Salvi'
'Patrick J. Carroll'
'Patrick J. Walsh'

_publ_section_title
;
 One-Pot Multicomponent Coupling Methods for the Synthesis of Diastereo-
 and Enantioenriched (Z)-Trisubstituted Allylic Alcohols
;
_journal_name_full 'Journal of the American Chemical Society'
_journal_page_first 8434
_journal_page_last 8445
_journal_paper_doi 10.1021/ja809821x
_journal_volume 131
_journal_year 2009
_chemical_formula_sum 'C23 H41 N O4'
_chemical_formula_weight 395.57
_space_group_IT_number 4
_symmetry_cell_setting monoclinic
_symmetry_Int_Tables_number 4
_symmetry_space_group_name_Hall 'P 2yb'
_symmetry_space_group_name_H-M 'P 1 21 1'
_atom_sites_solution_hydrogens geom
_atom_sites_solution_primary direct
_audit_creation_method SHELXL-97
_cell_angle_alpha 90.00
_cell_angle_beta 92.794(3)
_cell_angle_gamma 90.00
_cell_formula_units_Z 2
_cell_length_a 6.1776(7)
_cell_length_b 10.4112(12)
_cell_length_c 18.857(2)
_cell_measurement_temperature 143(1)
_cell_volume 1211.4(2)
_computing_data_collection 'CrystalClear (Rigaku, 1999)'
_computing_data_reduction 'CrystalClear (Rigaku, 1999)'
_computing_structure_refinement 'SHELXL-97 (Sheldrick, 1997)'
_computing_structure_solution 'SIR97 (Altomare, 1999)'
_diffrn_ambient_temperature 143(1)
_diffrn_measured_fraction_theta_full 0.995
_diffrn_measured_fraction_theta_max 0.995
_diffrn_measurement_device 'CCD Area Detector'
_diffrn_measurement_device_type 'Rigaku Mercury'
_diffrn_measurement_method 'phi and omega rotations'
_diffrn_radiation_monochromator graphite
_diffrn_radiation_source 'rotating anode'
_diffrn_radiation_type MoK\a
_diffrn_radiation_wavelength 0.71069
_diffrn_reflns_av_R_equivalents 0.0271
_diffrn_reflns_av_sigmaI/netI 0.0890
_diffrn_reflns_limit_h_max 6
_diffrn_reflns_limit_h_min -7
_diffrn_reflns_limit_k_max 9
_diffrn_reflns_limit_k_min -12
_diffrn_reflns_limit_l_max 22
_diffrn_reflns_limit_l_min -22
_diffrn_reflns_number 7121
_diffrn_reflns_theta_full 25.04
_diffrn_reflns_theta_max 25.04
_diffrn_reflns_theta_min 2.92
_exptl_absorpt_coefficient_mu 0.073
_exptl_absorpt_correction_T_max 1.0000
_exptl_absorpt_correction_T_min 0.7824
_exptl_absorpt_correction_type multi-scan
_exptl_crystal_density_diffrn 1.084
_exptl_crystal_F_000 436
_exptl_crystal_size_max 0.40
_exptl_crystal_size_mid 0.10
_exptl_crystal_size_min 0.01
_refine_diff_density_max 0.157
_refine_diff_density_min -0.177
_refine_diff_density_rms 0.037
_refine_ls_abs_structure_details 'Flack H D (1983), Acta Cryst. A39, 876-881'
_refine_ls_abs_structure_Flack -1.7(12)
_refine_ls_extinction_method none
_refine_ls_goodness_of_fit_ref 0.909
_refine_ls_hydrogen_treatment constr
_refine_ls_matrix_type full
_refine_ls_number_parameters 261
_refine_ls_number_reflns 3879
_refine_ls_number_restraints 1
_refine_ls_restrained_S_all 0.909
_refine_ls_R_factor_all 0.0639
_refine_ls_R_factor_gt 0.0342
_refine_ls_shift/su_max 0.001
_refine_ls_shift/su_mean 0.000
_refine_ls_structure_factor_coef Fsqd
_refine_ls_weighting_details 'calc w=1/[\s^2^(Fo^2^)+(0.0254P)^2^+0.0000P] where P=(Fo^2^+2Fc^2^)/3'
_refine_ls_weighting_scheme calc
_refine_ls_wR_factor_gt 0.0661
_refine_ls_wR_factor_ref 0.0787
_reflns_number_gt 2417
_reflns_number_total 3879
_reflns_threshold_expression >2sigma(I)
_cod_data_source_file ja809821x_si_001.cif
_cod_data_source_block shelxl
_cod_original_sg_symbol_H-M 'P 21 '
_cod_database_code 4104544

loop_
_symmetry_equiv_pos_as_xyz
'x, y, z'
'-x, y+1/2, -z'

loop_
_atom_site_label
_atom_site_type_symbol
_atom_site_fract_x
_atom_site_fract_y
_atom_site_fract_z
_atom_site_U_iso_or_equiv
_atom_site_adp_type
_atom_site_occupancy
_atom_site_symmetry_multiplicity
_atom_site_calc_flag
_atom_site_refinement_flags
O1 O 0.4107(3) 0.56313(19) 0.31524(8) 0.0338(5) Uani 1 1 d .
H1 H 0.4706 0.5579 0.3549 0.051 Uiso 1 1 calc R
O2 O 0.9190(3) 0.3013(2) 0.24651(8) 0.0403(5) Uani 1 1 d .
O3 O 0.6557(3) 0.50591(18) 0.43490(8) 0.0325(4) Uani 1 1 d .
O4 O 0.8174(3) 0.31255(18) 0.45851(7) 0.0304(4) Uani 1 1 d .
N1 N 0.8045(3) 0.3884(2) 0.34792(9) 0.0246(5) Uani 1 1 d .
C1 C 0.5146(4) 0.5736(3) 0.19564(12) 0.0266(6) Uani 1 1 d .
C2 C 0.5639(4) 0.7166(3) 0.20076(12) 0.0279(7) Uani 1 1 d .
H2 H 0.6340 0.7319 0.2477 0.037 Uiso 1 1 calc R
C3 C 0.3589(4) 0.7980(3) 0.19571(14) 0.0371(7) Uani 1 1 d .
H3A H 0.2631 0.7713 0.2322 0.049 Uiso 1 1 calc R
H3B H 0.2842 0.7841 0.1499 0.049 Uiso 1 1 calc R
C4 C 0.4103(5) 0.9414(3) 0.20471(15) 0.0453(8) Uani 1 1 d .
H4A H 0.2775 0.9906 0.1981 0.060 Uiso 1 1 calc R
H4B H 0.4694 0.9569 0.2525 0.060 Uiso 1 1 calc R
C5 C 0.5719(5) 0.9864(3) 0.15162(16) 0.0509(9) Uani 1 1 d .
H5A H 0.5053 0.9821 0.1040 0.068 Uiso 1 1 calc R
H5B H 0.6105 1.0752 0.1614 0.068 Uiso 1 1 calc R
C6 C 0.7749(5) 0.9046(3) 0.15548(15) 0.0437(8) Uani 1 1 d .
H6A H 0.8508 0.9170 0.2012 0.058 Uiso 1 1 calc R
H6B H 0.8702 0.9320 0.1190 0.058 Uiso 1 1 calc R
C7 C 0.7225(4) 0.7618(3) 0.14545(13) 0.0379(7) Uani 1 1 d .
H7A H 0.8551 0.7120 0.1503 0.050 Uiso 1 1 calc R
H7B H 0.6586 0.7477 0.0981 0.050 Uiso 1 1 calc R
C8 C 0.4490(4) 0.5167(3) 0.13511(12) 0.0309(7) Uani 1 1 d .
H8 H 0.4429 0.5688 0.0950 0.041 Uiso 1 1 calc R
C9 C 0.3835(4) 0.3786(3) 0.12327(13) 0.0383(7) Uani 1 1 d .
H9A H 0.3432 0.3418 0.1680 0.051 Uiso 1 1 calc R
H9B H 0.5067 0.3308 0.1072 0.051 Uiso 1 1 calc R
C10 C 0.1943(5) 0.3645(3) 0.06875(12) 0.0373(7) Uani 1 1 d .
H10A H 0.0803 0.4238 0.0805 0.050 Uiso 1 1 calc R
H10B H 0.2425 0.3879 0.0223 0.050 Uiso 1 1 calc R
C11 C 0.1026(6) 0.2294(3) 0.06541(15) 0.0577(10) Uani 1 1 d .
H11A H 0.0627 0.2040 0.1125 0.077 Uiso 1 1 calc R
H11B H 0.2139 0.1708 0.0507 0.077 Uiso 1 1 calc R
C12 C -0.0957(6) 0.2179(4) 0.01409(14) 0.0668(11) Uani 1 1 d .
H12A H -0.2026 0.2800 0.0264 0.100 Uiso 1 1 calc R
H12B H -0.1555 0.1331 0.0171 0.100 Uiso 1 1 calc R
H12C H -0.0537 0.2336 -0.0335 0.100 Uiso 1 1 calc R
C13 C 0.5398(4) 0.4991(3) 0.26477(11) 0.0248(6) Uani 1 1 d .
H13 H 0.4827 0.4122 0.2569 0.033 Uiso 1 1 calc R
C14 C 0.7769(4) 0.4894(3) 0.29288(11) 0.0261(6) Uani 1 1 d .
H14 H 0.8280 0.5725 0.3116 0.035 Uiso 1 1 calc R
C15 C 0.9299(4) 0.4382(3) 0.23892(13) 0.0385(8) Uani 1 1 d .
H15A H 0.8831 0.4642 0.1912 0.051 Uiso 1 1 calc R
H15B H 1.0763 0.4690 0.2491 0.051 Uiso 1 1 calc R
C16 C 0.9155(4) 0.2738(3) 0.32087(12) 0.0306(7) Uani 1 1 d .
C17 C 0.7520(4) 0.4103(3) 0.41575(12) 0.0286(7) Uani 1 1 d .
C18 C 0.7647(4) 0.3095(3) 0.53422(11) 0.0297(6) Uani 1 1 d .
C19 C 0.5217(4) 0.3092(3) 0.54115(13) 0.0438(8) Uani 1 1 d .
H19A H 0.4632 0.3905 0.5258 0.066 Uiso 1 1 calc R
H19B H 0.4899 0.2948 0.5898 0.066 Uiso 1 1 calc R
H19C H 0.4580 0.2420 0.5122 0.066 Uiso 1 1 calc R
C20 C 0.8765(5) 0.4201(3) 0.57306(13) 0.0500(9) Uani 1 1 d .
H20A H 1.0280 0.4195 0.5638 0.075 Uiso 1 1 calc R
H20B H 0.8593 0.4112 0.6231 0.075 Uiso 1 1 calc R
H20C H 0.8132 0.4996 0.5568 0.075 Uiso 1 1 calc R
C21 C 0.8629(5) 0.1826(3) 0.55818(13) 0.0407(8) Uani 1 1 d .
H21A H 0.7964 0.1141 0.5309 0.061 Uiso 1 1 calc R
H21B H 0.8387 0.1696 0.6076 0.061 Uiso 1 1 calc R
H21C H 1.0158 0.1835 0.5513 0.061 Uiso 1 1 calc R
C22 C 1.1462(4) 0.2605(3) 0.35139(13) 0.0398(8) Uani 1 1 d .
H22A H 1.2194 0.1948 0.3261 0.060 Uiso 1 1 calc R
H22B H 1.1441 0.2376 0.4007 0.060 Uiso 1 1 calc R
H22C H 1.2210 0.3406 0.3467 0.060 Uiso 1 1 calc R
C23 C 0.7846(5) 0.1523(3) 0.32691(14) 0.0407(8) Uani 1 1 d .
H23A H 0.6410 0.1660 0.3066 0.061 Uiso 1 1 calc R
H23B H 0.7768 0.1294 0.3760 0.061 Uiso 1 1 calc R
H23C H 0.8528 0.0841 0.3020 0.061 Uiso 1 1 calc R

loop_
_atom_site_aniso_label
_atom_site_aniso_U_11
_atom_site_aniso_U_22
_atom_site_aniso_U_33
_atom_site_aniso_U_23
_atom_site_aniso_U_13
_atom_site_aniso_U_12
O1 0.0300(10) 0.0453(14) 0.0264(8) -0.0006(9) 0.0045(8) 0.0070(10)
O2 0.0453(11) 0.0497(16) 0.0263(9) 0.0008(10) 0.0074(8) 0.0156(12)
O3 0.0458(11) 0.0219(12) 0.0299(9) -0.0008(9) 0.0011(8) 0.0041(10)
O4 0.0413(10) 0.0262(12) 0.0240(8) 0.0060(9) 0.0039(8) 0.0079(10)
N1 0.0263(11) 0.0244(14) 0.0231(10) 0.0042(10) 0.0007(9) 0.0029(11)
C1 0.0207(13) 0.0314(19) 0.0276(13) 0.0013(12) 0.0007(11) 0.0016(13)
C2 0.0290(15) 0.0268(19) 0.0274(13) 0.0036(12) -0.0025(11) -0.0029(13)
C3 0.0307(15) 0.030(2) 0.0504(16) -0.0060(15) -0.0001(13) 0.0001(15)
C4 0.0444(18) 0.026(2) 0.0646(19) -0.0018(15) -0.0035(16) 0.0023(15)
C5 0.061(2) 0.028(2) 0.0625(19) 0.0094(16) -0.0093(17) -0.0065(18)
C6 0.0463(18) 0.033(2) 0.0522(16) 0.0076(15) 0.0063(14) -0.0110(16)
C7 0.0376(16) 0.0338(19) 0.0424(15) 0.0062(13) 0.0038(13) -0.0057(14)
C8 0.0337(15) 0.0300(19) 0.0284(13) 0.0023(12) -0.0032(11) 0.0006(14)
C9 0.0473(17) 0.031(2) 0.0363(14) -0.0059(13) -0.0060(13) 0.0002(16)
C10 0.0537(18) 0.0333(19) 0.0246(13) -0.0019(12) -0.0019(12) -0.0073(16)
C11 0.082(3) 0.049(3) 0.0408(17) -0.0018(15) -0.0100(17) -0.021(2)
C12 0.071(2) 0.078(3) 0.0506(19) -0.0142(18) -0.0022(18) -0.035(2)
C13 0.0233(13) 0.0253(17) 0.0257(12) 0.0012(12) 0.0002(10) -0.0011(13)
C14 0.0265(14) 0.0282(18) 0.0236(12) 0.0036(12) -0.0004(11) -0.0003(13)
C15 0.0278(15) 0.054(2) 0.0345(15) 0.0112(14) 0.0058(12) 0.0085(15)
C16 0.0302(15) 0.033(2) 0.0283(13) 0.0007(13) 0.0034(11) 0.0051(14)
C17 0.0285(14) 0.029(2) 0.0273(13) 0.0013(13) -0.0034(11) -0.0044(14)
C18 0.0348(14) 0.0333(18) 0.0212(12) 0.0044(13) 0.0032(11) -0.0023(15)
C19 0.0358(16) 0.045(2) 0.0511(16) 0.0125(16) 0.0083(13) 0.0069(17)
C20 0.068(2) 0.049(2) 0.0318(14) -0.0016(15) -0.0046(14) -0.0135(19)
C21 0.0395(18) 0.044(2) 0.0387(15) 0.0149(15) 0.0063(13) 0.0037(16)
C22 0.0305(15) 0.046(2) 0.0428(15) 0.0108(14) 0.0033(13) 0.0049(14)
C23 0.0409(18) 0.034(2) 0.0466(17) -0.0083(15) -0.0037(14) 0.0016(16)

loop_
_atom_type_symbol
_atom_type_description
_atom_type_scat_dispersion_real
_atom_type_scat_dispersion_imag
_atom_type_scat_source
C C 0.0033 0.0016 'International Tables Vol C Tables 4.2.6.8 and 6.1.1.4'
H H 0.0000 0.0000 'International Tables Vol C Tables 4.2.6.8 and 6.1.1.4'
N N 0.0061 0.0033 'International Tables Vol C Tables 4.2.6.8 and 6.1.1.4'
O O 0.0106 0.0060 'International Tables Vol C Tables 4.2.6.8 and 6.1.1.4'

loop_
_geom_angle_atom_site_label_1
_geom_angle_atom_site_label_2
_geom_angle_atom_site_label_3
_geom_angle
C16 O2 C15 107.4(2)
C17 O4 C18 121.3(2)
C17 N1 C16 126.8(2)
C17 N1 C14 121.1(2)
C16 N1 C14 111.73(18)
C8 C1 C13 121.5(2)
C8 C1 C2 122.8(2)
C13 C1 C2 115.7(2)
C1 C2 C3 112.2(2)
C1 C2 C7 112.8(2)
C3 C2 C7 110.0(2)
C2 C3 C4 111.6(2)
C5 C4 C3 111.5(3)
C6 C5 C4 111.3(3)
C5 C6 C7 111.7(2)
C6 C7 C2 110.5(2)
C1 C8 C9 128.3(2)
C8 C9 C10 112.5(2)
C11 C10 C9 112.9(2)
C10 C11 C12 112.7(3)
O1 C13 C1 107.2(2)
O1 C13 C14 110.68(18)
C1 C13 C14 112.7(2)
N1 C14 C15 99.6(2)
N1 C14 C13 111.3(2)
C15 C14 C13 113.95(19)
O2 C15 C14 104.4(2)
O2 C16 N1 101.9(2)
O2 C16 C23 106.0(2)
N1 C16 C23 113.0(2)
O2 C16 C22 109.3(2)
N1 C16 C22 112.7(2)
C23 C16 C22 113.0(2)
O3 C17 O4 125.0(2)
O3 C17 N1 123.9(2)
O4 C17 N1 111.0(2)
O4 C18 C21 101.7(2)
O4 C18 C19 110.44(18)
C21 C18 C19 110.9(2)
O4 C18 C20 109.5(2)
C21 C18 C20 110.7(2)
C19 C18 C20 113.0(3)

loop_
_geom_bond_atom_site_label_1
_geom_bond_atom_site_label_2
_geom_bond_distance
O1 C13 1.435(3)
O2 C16 1.432(3)
O2 C15 1.435(4)
O3 C17 1.223(3)
O4 C17 1.348(3)
O4 C18 1.480(2)
N1 C17 1.354(3)
N1 C16 1.479(3)
N1 C14 1.482(3)
C1 C8 1.332(3)
C1 C13 1.518(3)
C1 C2 1.521(4)
C2 C3 1.523(3)
C2 C7 1.539(4)
C3 C4 1.534(4)
C4 C5 1.522(4)
C5 C6 1.515(4)
C6 C7 1.532(4)
C8 C9 1.507(4)
C9 C10 1.526(3)
C10 C11 1.517(4)
C11 C12 1.529(4)
C13 C14 1.536(3)
C14 C15 1.519(3)
C16 C23 1.509(4)
C16 C22 1.517(3)
C18 C21 1.514(4)
C18 C19 1.513(3)
C18 C20 1.513(4)

loop_
_geom_hbond_atom_site_label_D
_geom_hbond_atom_site_label_H
_geom_hbond_atom_site_label_A
_geom_hbond_distance_DH
_geom_hbond_distance_HA
_geom_hbond_distance_DA
_geom_hbond_angle_DHA
O1 H1 O3 0.82 1.93 2.721(2) 163.2
